data_7213726
loop_
_publ_author_name
'Zhang, Ruilong'
'Zhang, Qiong'
'Liu, Zhaodi'
'Yang, Longmei'
'Wu, Jieying'
'Zhou, Hongping'
'Yang, Jiaxiang'
'Tian, Yupeng'

_publ_section_title
;
 Two polymorphs and cocrystal of styryl-pyridine derivatives with tuned
 emission induced by Co2+ and Zn(phen)32+
;
_journal_issue 10
_journal_name_full CrystEngComm
_journal_page_first 2039
_journal_paper_doi 10.1039/c3ce42069h
_journal_volume 16
_journal_year 2014
_chemical_formula_sum 'C28 H32 N2 O2'
_chemical_formula_weight 428.56
_chemical_name_systematic
;
?
;
_space_group_IT_number 2
_symmetry_cell_setting triclinic
_symmetry_space_group_name_Hall '-P 1'
_symmetry_space_group_name_H-M 'P -1'
_atom_sites_solution_hydrogens geom
_atom_sites_solution_primary direct
_atom_sites_solution_secondary difmap
_audit_creation_method SHELXL-97
_cell_angle_alpha 73.507(2)
_cell_angle_beta 83.091(2)
_cell_angle_gamma 76.901(2)
_cell_formula_units_Z 2
_cell_length_a 8.5234(15)
_cell_length_b 10.7419(19)
_cell_length_c 14.505(3)
_cell_measurement_reflns_used 1313
_cell_measurement_temperature 293(2)
_cell_measurement_theta_max 0.00
_cell_measurement_theta_min 0.00
_cell_volume 1238.0(4)
_computing_structure_refinement 'SHELXL-97 (Sheldrick, 1997)'
_computing_structure_solution 'SHELXS-97 (Sheldrick, 1990)'
_diffrn_ambient_temperature 293(2)
_diffrn_measured_fraction_theta_full 0.988
_diffrn_measured_fraction_theta_max 0.988
_diffrn_measurement_device_type 'CCD area detector'
_diffrn_measurement_method graphite
_diffrn_radiation_monochromator graphite
_diffrn_radiation_source 'fine-focus sealed tube'
_diffrn_radiation_type MoK\a
_diffrn_radiation_wavelength 0.71073
_diffrn_reflns_av_R_equivalents 0.0397
_diffrn_reflns_av_sigmaI/netI 0.0653
_diffrn_reflns_limit_h_max 10
_diffrn_reflns_limit_h_min -9
_diffrn_reflns_limit_k_max 12
_diffrn_reflns_limit_k_min -12
_diffrn_reflns_limit_l_max 17
_diffrn_reflns_limit_l_min -17
_diffrn_reflns_number 8796
_diffrn_reflns_theta_full 25.00
_diffrn_reflns_theta_max 25.00
_diffrn_reflns_theta_min 1.47
_exptl_absorpt_coefficient_mu 0.072
_exptl_absorpt_correction_T_max 0.9928
_exptl_absorpt_correction_T_min 0.9893
_exptl_absorpt_correction_type none
_exptl_crystal_colour yellow
_exptl_crystal_density_diffrn 1.150
_exptl_crystal_density_method 'not measured'
_exptl_crystal_description needle
_exptl_crystal_F_000 460
_exptl_crystal_size_max 0.15
_exptl_crystal_size_mid 0.10
_exptl_crystal_size_min 0.10
_refine_diff_density_max 0.879
_refine_diff_density_min -0.375
_refine_diff_density_rms 0.160
_refine_ls_extinction_coef 0.041(9)
_refine_ls_extinction_expression Fc^*^=kFc[1+0.001xFc^2^\l^3^/sin(2\q)]^-1/4^
_refine_ls_extinction_method SHELXL
_refine_ls_goodness_of_fit_ref 1.059
_refine_ls_hydrogen_treatment constr
_refine_ls_matrix_type full
_refine_ls_number_parameters 292
_refine_ls_number_reflns 4301
_refine_ls_number_restraints 7
_refine_ls_restrained_S_all 1.065
_refine_ls_R_factor_all 0.1809
_refine_ls_R_factor_gt 0.0943
_refine_ls_shift/su_max 0.006
_refine_ls_shift/su_mean 0.000
_refine_ls_structure_factor_coef Fsqd
_refine_ls_weighting_details 'calc w=1/[\s^2^(Fo^2^)+(0.1595P)^2^+0.2327P] where P=(Fo^2^+2Fc^2^)/3'
_refine_ls_weighting_scheme calc
_refine_ls_wR_factor_gt 0.2441
_refine_ls_wR_factor_ref 0.3201
_reflns_number_gt 1922
_reflns_number_total 4301
_reflns_threshold_expression >2sigma(I)
_cod_data_source_file c3ce42069h.txt
_cod_data_source_block tian_727
_cod_depositor_comments
;
The following automatic conversions were performed:

'_symmetry_cell_setting' value 'Triclinic' changed to 'triclinic'
according to
/usr/data/users/saulius/automatic-downloads/current/RSC/lib/dictionaries/cif_core.dic
dictionary named 'cif_core.dic' version 2.4.2 from
2011-04-26.

'_refine_ls_hydrogen_treatment' value 'CONSTR' changed
to 'constr' according to
/usr/data/users/saulius/automatic-downloads/current/RSC/lib/dictionaries/cif_core.dic
dictionary named 'cif_core.dic' version 2.4.2 from 2011-04-26.

Automatic conversion script
Id: cif_fix_values 2281 2013-09-26 08:29:07Z andrius 
;
_cod_original_sg_symbol_H-M 'P-1 '
_cod_database_code 7213726

loop_
_symmetry_equiv_pos_as_xyz
'x, y, z'
'-x, -y, -z'

loop_
_atom_site_label
_atom_site_type_symbol
_atom_site_fract_x
_atom_site_fract_y
_atom_site_fract_z
_atom_site_U_iso_or_equiv
_atom_site_adp_type
_atom_site_occupancy
_atom_site_symmetry_multiplicity
_atom_site_calc_flag
_atom_site_refinement_flags
O1 O 0.9978(4) 0.1378(3) 0.1345(2) 0.0862(10) Uani 1 1 d .
C9 C 0.9988(5) 0.0719(5) 0.0670(3) 0.0716(12) Uani 1 1 d .
C8 C 0.9354(5) -0.0434(5) 0.0956(3) 0.0744(13) Uani 1 1 d .
C11 C 1.0665(5) 0.2517(5) 0.1090(3) 0.0826(13) Uani 1 1 d .
H11A H 1.0081 0.3194 0.0582 0.099 Uiso 1 1 calc R
H11B H 1.1780 0.2298 0.0856 0.099 Uiso 1 1 calc R
C12 C 1.0580(6) 0.3026(5) 0.1965(3) 0.0850(14) Uani 1 1 d .
H12A H 1.1225 0.2362 0.2452 0.102 Uiso 1 1 calc R
H12B H 0.9471 0.3163 0.2227 0.102 Uiso 1 1 calc R
C10 C 1.0609(5) 0.1136(5) -0.0275(3) 0.0749(12) Uani 1 1 d .
H10 H 1.1014 0.1911 -0.0459 0.090 Uiso 1 1 calc R
C14 C 1.1028(7) 0.4900(6) 0.2597(4) 0.1214(19) Uani 1 1 d .
H14A H 0.9915 0.5092 0.2819 0.182 Uiso 1 1 calc R
H14B H 1.1439 0.5703 0.2402 0.182 Uiso 1 1 calc R
H14C H 1.1639 0.4277 0.3108 0.182 Uiso 1 1 calc R
C13 C 1.1172(6) 0.4312(5) 0.1745(3) 0.0939(15) Uani 1 1 d .
H13A H 1.2295 0.4158 0.1511 0.113 Uiso 1 1 calc R
H13B H 1.0564 0.4956 0.1231 0.113 Uiso 1 1 calc R
C7 C 0.8644(6) -0.0984(6) 0.1929(3) 0.1017(18) Uani 1 1 d D
H7 H 0.8406 -0.1808 0.1988 0.122 Uiso 1 1 calc R
C3 C 0.6618(7) -0.3139(6) 0.4761(4) 0.1092(18) Uani 1 1 d .
H3 H 0.6388 -0.3983 0.4919 0.131 Uiso 1 1 calc R
C1 C 0.7577(6) -0.1361(8) 0.3580(4) 0.111(2) Uani 1 1 d .
N1 N 0.6355(6) -0.2491(5) 0.5425(3) 0.1055(15) Uani 1 1 d .
C6 C 0.8307(7) -0.0665(7) 0.2634(5) 0.132(2) Uani 1 1 d DU
H6 H 0.8521 0.0155 0.2612 0.158 Uiso 1 1 calc R
C4 C 0.6694(8) -0.1325(7) 0.5143(4) 0.117(2) Uani 1 1 d .
H4 H 0.6502 -0.0835 0.5595 0.141 Uiso 1 1 calc R
C5 C 0.7290(8) -0.0748(7) 0.4274(5) 0.126(2) Uani 1 1 d .
H5 H 0.7506 0.0096 0.4154 0.151 Uiso 1 1 calc R
C2 C 0.7236(6) -0.2611(7) 0.3812(4) 0.1059(18) Uani 1 1 d .
H2 H 0.7407 -0.3097 0.3358 0.127 Uiso 1 1 calc R
C23 C 0.4420(5) -0.0185(5) 0.0967(4) 0.0785(13) Uani 1 1 d .
C16 C 0.6627(5) 0.4858(4) 0.0889(3) 0.0751(12) Uani 1 1 d .
H16 H 0.6929 0.5018 0.0235 0.090 Uiso 1 1 calc R
C22 C 0.5163(5) 0.0865(4) 0.0520(4) 0.0785(13) Uani 1 1 d .
C21 C 0.5346(5) 0.1784(5) 0.1100(4) 0.0857(14) Uani 1 1 d .
H21 H 0.4952 0.1587 0.1740 0.103 Uiso 1 1 calc R
O2 O 0.3861(4) -0.0292(3) 0.1906(3) 0.0935(10) Uani 1 1 d .
C15 C 0.6092(5) 0.3730(4) 0.1363(3) 0.0667(11) Uani 1 1 d .
C20 C 0.5972(5) 0.2786(5) 0.0808(3) 0.0849(14) Uani 1 1 d .
H20 H 0.6410 0.2958 0.0177 0.102 Uiso 1 1 calc R
N2 N 0.6356(5) 0.5617(4) 0.2297(3) 0.0892(12) Uani 1 1 d .
C24 C 0.4264(5) -0.1042(4) 0.0434(4) 0.0833(14) Uani 1 1 d .
H24 H 0.3761 -0.1752 0.0726 0.100 Uiso 1 1 calc R
C19 C 0.5678(5) 0.3547(4) 0.2342(3) 0.0785(13) Uani 1 1 d .
H19 H 0.5303 0.2797 0.2707 0.094 Uiso 1 1 calc R
C25 C 0.3224(6) -0.1416(5) 0.2414(4) 0.0912(14) Uani 1 1 d .
H25A H 0.4037 -0.2216 0.2429 0.109 Uiso 1 1 calc R
H25B H 0.2308 -0.1458 0.2095 0.109 Uiso 1 1 calc R
C26 C 0.2715(6) -0.1316(5) 0.3409(4) 0.0992(16) Uani 1 1 d .
H26A H 0.1861 -0.0539 0.3384 0.119 Uiso 1 1 calc R
H26B H 0.3620 -0.1200 0.3700 0.119 Uiso 1 1 calc R
C18 C 0.5842(6) 0.4518(5) 0.2752(3) 0.0909(15) Uani 1 1 d .
H18 H 0.5566 0.4387 0.3408 0.109 Uiso 1 1 calc R
C27 C 0.2115(8) -0.2536(6) 0.4036(4) 0.1166(19) Uani 1 1 d .
H27A H 0.1209 -0.2648 0.3744 0.140 Uiso 1 1 calc R
H27B H 0.2968 -0.3312 0.4054 0.140 Uiso 1 1 calc R
C17 C 0.6723(6) 0.5752(5) 0.1373(4) 0.0887(14) Uani 1 1 d .
H17 H 0.7075 0.6519 0.1022 0.106 Uiso 1 1 calc R
C28 C 0.1609(9) -0.2462(8) 0.5035(5) 0.162(3) Uani 1 1 d .
H28A H 0.2516 -0.2404 0.5343 0.243 Uiso 1 1 calc R
H28B H 0.1211 -0.3242 0.5386 0.243 Uiso 1 1 calc R
H28C H 0.0772 -0.1692 0.5025 0.243 Uiso 1 1 calc R

loop_
_atom_site_aniso_label
_atom_site_aniso_U_11
_atom_site_aniso_U_22
_atom_site_aniso_U_33
_atom_site_aniso_U_23
_atom_site_aniso_U_13
_atom_site_aniso_U_12
O1 0.088(2) 0.102(2) 0.0647(19) -0.0149(17) 0.0053(15) -0.0241(18)
C9 0.057(3) 0.093(3) 0.052(2) -0.009(2) 0.0017(18) -0.005(2)
C8 0.055(3) 0.095(3) 0.055(2) 0.002(2) 0.0005(19) -0.009(2)
C11 0.070(3) 0.094(3) 0.071(3) -0.016(2) 0.000(2) -0.001(3)
C12 0.077(3) 0.091(3) 0.078(3) -0.016(3) -0.005(2) -0.008(3)
C10 0.064(3) 0.088(3) 0.062(3) -0.005(2) -0.001(2) -0.015(2)
C14 0.120(5) 0.131(5) 0.122(5) -0.053(4) -0.011(4) -0.017(4)
C13 0.078(3) 0.116(4) 0.084(3) -0.029(3) -0.002(2) -0.012(3)
C7 0.073(3) 0.156(5) 0.055(3) -0.021(3) -0.003(2) 0.011(3)
C3 0.131(5) 0.105(4) 0.091(4) -0.024(3) 0.017(3) -0.037(3)
C1 0.072(3) 0.149(6) 0.069(3) 0.021(4) 0.005(3) -0.006(3)
N1 0.129(4) 0.119(4) 0.061(3) -0.015(3) 0.017(2) -0.031(3)
C6 0.096(4) 0.162(5) 0.102(4) -0.008(4) -0.002(3) 0.006(4)
C4 0.144(5) 0.119(5) 0.089(4) -0.038(4) 0.024(4) -0.030(4)
C5 0.133(5) 0.120(5) 0.104(5) -0.008(4) 0.029(4) -0.032(4)
C2 0.095(4) 0.153(5) 0.079(4) -0.058(4) 0.004(3) -0.014(4)
C23 0.068(3) 0.069(3) 0.098(4) -0.023(3) -0.016(2) -0.004(2)
C16 0.080(3) 0.075(3) 0.063(3) -0.009(2) -0.001(2) -0.016(2)
C22 0.069(3) 0.071(3) 0.102(4) -0.043(3) -0.027(3) 0.008(2)
C21 0.074(3) 0.078(3) 0.090(3) -0.007(3) -0.007(2) -0.004(3)
O2 0.099(2) 0.086(2) 0.099(3) -0.0346(19) -0.0077(19) -0.0124(19)
C15 0.056(2) 0.077(3) 0.074(3) -0.035(2) -0.013(2) -0.003(2)
C20 0.074(3) 0.085(3) 0.083(3) -0.005(3) -0.001(2) -0.013(3)
N2 0.097(3) 0.085(3) 0.097(3) -0.041(2) -0.007(2) -0.018(2)
C24 0.073(3) 0.066(3) 0.116(4) -0.035(3) -0.017(3) -0.005(2)
C19 0.081(3) 0.074(3) 0.079(3) -0.016(2) 0.004(2) -0.024(2)
C25 0.088(3) 0.079(3) 0.104(4) -0.024(3) -0.016(3) -0.008(3)
C26 0.086(4) 0.107(4) 0.106(4) -0.040(3) -0.019(3) -0.001(3)
C18 0.104(4) 0.101(4) 0.068(3) -0.028(3) 0.010(3) -0.021(3)
C27 0.121(5) 0.117(4) 0.102(4) -0.009(3) -0.009(3) -0.028(4)
C17 0.087(3) 0.071(3) 0.107(4) -0.018(3) -0.007(3) -0.019(3)
C28 0.162(7) 0.197(7) 0.111(5) -0.013(5) -0.002(5) -0.043(6)

loop_
_atom_type_symbol
_atom_type_description
_atom_type_scat_dispersion_real
_atom_type_scat_dispersion_imag
_atom_type_scat_source
C C 0.0033 0.0016 'International Tables Vol C Tables 4.2.6.8 and 6.1.1.4'
H H 0.0000 0.0000 'International Tables Vol C Tables 4.2.6.8 and 6.1.1.4'
N N 0.0061 0.0033 'International Tables Vol C Tables 4.2.6.8 and 6.1.1.4'
O O 0.0106 0.0060 'International Tables Vol C Tables 4.2.6.8 and 6.1.1.4'

loop_
_geom_angle_atom_site_label_1
_geom_angle_atom_site_label_2
_geom_angle_atom_site_label_3
_geom_angle
_geom_angle_site_symmetry_1
_geom_angle_site_symmetry_3
C9 O1 C11 118.8(3) . .
O1 C9 C10 123.0(4) . .
O1 C9 C8 117.4(4) . .
C10 C9 C8 119.6(4) . .
C10 C8 C9 118.0(4) 2_755 .
C10 C8 C7 116.7(5) 2_755 .
C9 C8 C7 125.4(5) . .
O1 C11 C12 108.8(4) . .
O1 C11 H11A 109.9 . .
C12 C11 H11A 109.9 . .
O1 C11 H11B 109.9 . .
C12 C11 H11B 109.9 . .
H11A C11 H11B 108.3 . .
C11 C12 C13 112.7(4) . .
C11 C12 H12A 109.0 . .
C13 C12 H12A 109.0 . .
C11 C12 H12B 109.0 . .
C13 C12 H12B 109.0 . .
H12A C12 H12B 107.8 . .
C9 C10 C8 122.5(4) . 2_755
C9 C10 H10 118.8 . .
C8 C10 H10 118.8 2_755 .
C13 C14 H14A 109.5 . .
C13 C14 H14B 109.5 . .
H14A C14 H14B 109.5 . .
C13 C14 H14C 109.5 . .
H14A C14 H14C 109.5 . .
H14B C14 H14C 109.5 . .
C14 C13 C12 114.6(4) . .
C14 C13 H13A 108.6 . .
C12 C13 H13A 108.6 . .
C14 C13 H13B 108.6 . .
C12 C13 H13B 108.6 . .
H13A C13 H13B 107.6 . .
C6 C7 C8 137.0(7) . .
C6 C7 H7 111.5 . .
C8 C7 H7 111.5 . .
N1 C3 C2 123.0(5) . .
N1 C3 H3 118.5 . .
C2 C3 H3 118.5 . .
C5 C1 C2 116.3(5) . .
C5 C1 C6 117.5(7) . .
C2 C1 C6 126.1(7) . .
C4 N1 C3 114.5(5) . .
C7 C6 C1 130.2(8) . .
C7 C6 H6 114.9 . .
C1 C6 H6 114.9 . .
N1 C4 C5 127.0(6) . .
N1 C4 H4 116.5 . .
C5 C4 H4 116.5 . .
C1 C5 C4 120.8(6) . .
C1 C5 H5 119.6 . .
C4 C5 H5 119.6 . .
C1 C2 C3 118.4(5) . .
C1 C2 H2 120.8 . .
C3 C2 H2 120.8 . .
O2 C23 C22 116.8(4) . .
O2 C23 C24 124.8(5) . .
C22 C23 C24 118.4(5) . .
C17 C16 C15 120.0(4) . .
C17 C16 H16 120.0 . .
C15 C16 H16 120.0 . .
C23 C22 C24 119.9(4) . 2_655
C23 C22 C21 118.3(5) . .
C24 C22 C21 121.8(5) 2_655 .
C20 C21 C22 126.7(5) . .
C20 C21 H21 116.6 . .
C22 C21 H21 116.6 . .
C23 O2 C25 118.5(4) . .
C16 C15 C19 117.0(4) . .
C16 C15 C20 118.6(4) . .
C19 C15 C20 124.4(4) . .
C21 C20 C15 127.0(5) . .
C21 C20 H20 116.5 . .
C15 C20 H20 116.5 . .
C17 N2 C18 114.5(4) . .
C22 C24 C23 121.8(5) 2_655 .
C22 C24 H24 119.1 2_655 .
C23 C24 H24 119.1 . .
C18 C19 C15 117.6(4) . .
C18 C19 H19 121.2 . .
C15 C19 H19 121.2 . .
O2 C25 C26 108.6(4) . .
O2 C25 H25A 110.0 . .
C26 C25 H25A 110.0 . .
O2 C25 H25B 110.0 . .
C26 C25 H25B 110.0 . .
H25A C25 H25B 108.3 . .
C25 C26 C27 112.5(5) . .
C25 C26 H26A 109.1 . .
C27 C26 H26A 109.1 . .
C25 C26 H26B 109.1 . .
C27 C26 H26B 109.1 . .
H26A C26 H26B 107.8 . .
N2 C18 C19 125.8(4) . .
N2 C18 H18 117.1 . .
C19 C18 H18 117.1 . .
C28 C27 C26 113.5(6) . .
C28 C27 H27A 108.9 . .
C26 C27 H27A 108.9 . .
C28 C27 H27B 108.9 . .
C26 C27 H27B 108.9 . .
H27A C27 H27B 107.7 . .
N2 C17 C16 125.1(5) . .
N2 C17 H17 117.4 . .
C16 C17 H17 117.4 . .
C27 C28 H28A 109.5 . .
C27 C28 H28B 109.5 . .
H28A C28 H28B 109.5 . .
C27 C28 H28C 109.5 . .
H28A C28 H28C 109.5 . .
H28B C28 H28C 109.5 . .

loop_
_geom_bond_atom_site_label_1
_geom_bond_atom_site_label_2
_geom_bond_distance
_geom_bond_site_symmetry_2
O1 C9 1.360(5) .
O1 C11 1.412(5) .
C9 C10 1.395(6) .
C9 C8 1.399(6) .
C8 C10 1.397(6) 2_755
C8 C7 1.480(6) .
C11 C12 1.506(6) .
C11 H11A 0.9700 .
C11 H11B 0.9700 .
C12 C13 1.513(6) .
C12 H12A 0.9700 .
C12 H12B 0.9700 .
C10 C8 1.397(6) 2_755
C10 H10 0.9300 .
C14 C13 1.522(6) .
C14 H14A 0.9600 .
C14 H14B 0.9600 .
C14 H14C 0.9600 .
C13 H13A 0.9700 .
C13 H13B 0.9700 .
C7 C6 1.152(7) .
C7 H7 0.9300 .
C3 N1 1.312(6) .
C3 C2 1.418(7) .
C3 H3 0.9300 .
C1 C5 1.324(8) .
C1 C2 1.377(8) .
C1 C6 1.501(8) .
N1 C4 1.290(7) .
C6 H6 0.9300 .
C4 C5 1.333(7) .
C4 H4 0.9300 .
C5 H5 0.9300 .
C2 H2 0.9300 .
C23 O2 1.370(6) .
C23 C22 1.379(6) .
C23 C24 1.396(6) .
C16 C17 1.362(6) .
C16 C15 1.360(6) .
C16 H16 0.9300 .
C22 C24 1.385(7) 2_655
C22 C21 1.511(6) .
C21 C20 1.253(6) .
C21 H21 0.9300 .
O2 C25 1.411(6) .
C15 C19 1.390(6) .
C15 C20 1.489(6) .
C20 H20 0.9300 .
N2 C17 1.313(6) .
N2 C18 1.321(6) .
C24 C22 1.385(7) 2_655
C24 H24 0.9300 .
C19 C18 1.378(6) .
C19 H19 0.9300 .
C25 C26 1.483(7) .
C25 H25A 0.9700 .
C25 H25B 0.9700 .
C26 C27 1.524(7) .
C26 H26A 0.9700 .
C26 H26B 0.9700 .
C18 H18 0.9300 .
C27 C28 1.481(8) .
C27 H27A 0.9700 .
C27 H27B 0.9700 .
C17 H17 0.9300 .
C28 H28A 0.9600 .
C28 H28B 0.9600 .
C28 H28C 0.9600 .
